data_4064934
loop_
_publ_author_name
'P\'erez, Janaina Marinas'
'Klein, Melina'
'Kyri, Andreas Wolfgang'
'Schnakenburg, Gregor'
'Streubel, Rainer'

_publ_section_title
;
 First Examples of Spirooxaphosphirane Complexes
;
_journal_issue 21
_journal_name_full Organometallics
_journal_page_first 5636
_journal_paper_doi 10.1021/om200431f
_journal_volume 30
_journal_year 2011
_chemical_formula_moiety 'C27 H29 O6 P Si2 W'
_chemical_formula_sum 'C27 H29 O6 P Si2 W'
_chemical_formula_weight 720.50
_chemical_name_systematic
; 
 ? 
;
_space_group_IT_number 14
_symmetry_cell_setting monoclinic
_symmetry_space_group_name_Hall '-P 2yn'
_symmetry_space_group_name_H-M 'P 1 21/n 1'
_atom_sites_solution_hydrogens geom
_atom_sites_solution_primary direct
_atom_sites_solution_secondary difmap
_audit_creation_method SHELXL-97
_cell_angle_alpha 90.00
_cell_angle_beta 97.782(2)
_cell_angle_gamma 90.00
_cell_formula_units_Z 4
_cell_length_a 9.4702(4)
_cell_length_b 11.4948(5)
_cell_length_c 27.2741(12)
_cell_measurement_reflns_used 9418
_cell_measurement_temperature 123(2)
_cell_measurement_theta_max 29.69
_cell_measurement_theta_min 2.20
_cell_volume 2941.7(2)
_computing_cell_refinement 'HKL Scalepack (Otwinowski & Minor 1997)'
_computing_data_collection 'HKL Denzo and Scalepack (Otwinowski & Minor 1997)'
_computing_data_reduction 'HKL Denzo and Scalepack (Otwinowski & Minor 1997)'
_computing_molecular_graphics 'DIAMOND (Brandenburg, 1999)'
_computing_publication_material 'SHELXL97 (Sheldrick, 1997)'
_computing_structure_refinement 'SHELXL-97 (Sheldrick, 1997)'
_computing_structure_solution 'SHELXS-97 (Sheldrick, 1990)'
_diffrn_ambient_temperature 123(2)
_diffrn_detector_area_resol_mean 9
_diffrn_measured_fraction_theta_full 0.997
_diffrn_measured_fraction_theta_max 0.997
_diffrn_measurement_device '95mm CCD camera on \k-goniostat'
_diffrn_measurement_device_type 'Nonius KappaCCD'
_diffrn_measurement_method 'CCD rotation images, thick slices'
_diffrn_radiation_monochromator 'horizonally mounted graphite crystal'
_diffrn_radiation_type MoK\a
_diffrn_radiation_wavelength 0.71073
_diffrn_reflns_av_R_equivalents 0.0507
_diffrn_reflns_av_sigmaI/netI 0.0366
_diffrn_reflns_limit_h_max 12
_diffrn_reflns_limit_h_min -12
_diffrn_reflns_limit_k_max 14
_diffrn_reflns_limit_k_min -15
_diffrn_reflns_limit_l_max 33
_diffrn_reflns_limit_l_min -36
_diffrn_reflns_number 36933
_diffrn_reflns_theta_full 28.00
_diffrn_reflns_theta_max 28.00
_diffrn_reflns_theta_min 2.80
_exptl_absorpt_coefficient_mu 4.100
_exptl_absorpt_correction_T_max 0.2908
_exptl_absorpt_correction_T_min 0.1923
_exptl_absorpt_correction_type empirical
_exptl_absorpt_process_details
;
R.H. Blessing, Acta Cryst. (1995), A51, 33-38
;
_exptl_crystal_colour orange
_exptl_crystal_density_diffrn 1.627
_exptl_crystal_density_method 'not measured'
_exptl_crystal_description 'hexagonal plate'
_exptl_crystal_F_000 1424
_exptl_crystal_size_max 0.60
_exptl_crystal_size_mid 0.60
_exptl_crystal_size_min 0.40
_refine_diff_density_max 3.590
_refine_diff_density_min -2.740
_refine_diff_density_rms 0.188
_refine_ls_extinction_coef 0.0033(2)
_refine_ls_extinction_expression Fc^*^=kFc[1+0.001xFc^2^\l^3^/sin(2\q)]^-1/4^
_refine_ls_extinction_method SHELXL
_refine_ls_goodness_of_fit_ref 1.135
_refine_ls_hydrogen_treatment constr
_refine_ls_matrix_type full
_refine_ls_number_parameters 341
_refine_ls_number_reflns 7097
_refine_ls_number_restraints 6
_refine_ls_restrained_S_all 1.135
_refine_ls_R_factor_all 0.0459
_refine_ls_R_factor_gt 0.0429
_refine_ls_shift/su_max 0.002
_refine_ls_shift/su_mean 0.000
_refine_ls_structure_factor_coef Fsqd
_refine_ls_weighting_details 'calc w=1/[\s^2^(Fo^2^)+(0.0401P)^2^+21.1410P] where P=(Fo^2^+2Fc^2^)/3'
_refine_ls_weighting_scheme calc
_refine_ls_wR_factor_gt 0.1049
_refine_ls_wR_factor_ref 0.1064
_reflns_number_gt 6703
_reflns_number_total 7097
_reflns_threshold_expression >2sigma(I)
_cod_data_source_file om200431f_si_001.cif
_cod_data_source_block Greg1456f
_cod_original_sg_symbol_H-M 'P 21/n'
_cod_database_code 4064934

loop_
_symmetry_equiv_pos_as_xyz
'x, y, z'
'-x+1/2, y+1/2, -z+1/2'
'-x, -y, -z'
'x-1/2, -y-1/2, z-1/2'

loop_
_atom_site_label
_atom_site_type_symbol
_atom_site_fract_x
_atom_site_fract_y
_atom_site_fract_z
_atom_site_U_iso_or_equiv
_atom_site_adp_type
_atom_site_occupancy
_atom_site_symmetry_multiplicity
_atom_site_calc_flag
_atom_site_refinement_flags
C1 C 0.7784(5) 1.2893(4) -0.08365(18) 0.0156(9) Uani 1 1 d .
C2 C 0.7097(5) 1.2692(4) -0.03844(17) 0.0137(9) Uani 1 1 d .
C3 C 0.5821(5) 1.2247(4) -0.05983(17) 0.0129(9) Uani 1 1 d .
C4 C 0.5156(5) 1.3186(4) -0.16428(17) 0.0126(9) Uani 1 1 d .
H4 H 0.5473 1.3036 -0.1972 0.015 Uiso 1 1 calc R
C5 C 0.2774(6) 1.1240(5) -0.1678(2) 0.0217(10) Uani 1 1 d .
H5A H 0.3185 1.1003 -0.1344 0.032 Uiso 1 1 calc R
H5B H 0.3201 1.0779 -0.1922 0.032 Uiso 1 1 calc R
H5C H 0.1742 1.1111 -0.1721 0.032 Uiso 1 1 calc R
C6 C 0.2575(6) 1.3183(5) -0.2433(2) 0.0235(11) Uani 1 1 d .
H6A H 0.1550 1.3042 -0.2516 0.035 Uiso 1 1 calc R
H6B H 0.3097 1.2695 -0.2642 0.035 Uiso 1 1 calc R
H6C H 0.2779 1.4004 -0.2490 0.035 Uiso 1 1 calc R
C7 C 0.2090(6) 1.3659(6) -0.1361(2) 0.0277(12) Uani 1 1 d .
H7A H 0.1071 1.3546 -0.1471 0.042 Uiso 1 1 calc R
H7B H 0.2324 1.4487 -0.1378 0.042 Uiso 1 1 calc R
H7C H 0.2320 1.3386 -0.1019 0.042 Uiso 1 1 calc R
C8 C 0.7347(6) 1.5137(6) -0.1721(2) 0.0297(13) Uani 1 1 d .
H8A H 0.7542 1.5970 -0.1676 0.045 Uiso 1 1 calc R
H8B H 0.7372 1.4927 -0.2068 0.045 Uiso 1 1 calc R
H8C H 0.8071 1.4690 -0.1509 0.045 Uiso 1 1 calc R
C9 C 0.4282(7) 1.5716(5) -0.1973(2) 0.0305(13) Uani 1 1 d .
H9A H 0.3312 1.5611 -0.1892 0.046 Uiso 1 1 calc R
H9B H 0.4316 1.5480 -0.2316 0.046 Uiso 1 1 calc R
H9C H 0.4555 1.6536 -0.1932 0.046 Uiso 1 1 calc R
C10 C 0.5417(7) 1.5269(5) -0.0901(2) 0.0263(12) Uani 1 1 d .
H10A H 0.6183 1.4903 -0.0675 0.039 Uiso 1 1 calc R
H10B H 0.4492 1.5031 -0.0811 0.039 Uiso 1 1 calc R
H10C H 0.5507 1.6117 -0.0877 0.039 Uiso 1 1 calc R
C11 C 0.7728(5) 1.2914(4) 0.01304(18) 0.0152(9) Uani 1 1 d .
C12 C 0.8861(6) 1.3673(5) 0.02236(19) 0.0230(11) Uani 1 1 d .
H12 H 0.9208 1.4060 -0.0044 0.028 Uiso 1 1 calc R
C13 C 0.9504(6) 1.3879(6) 0.0708(2) 0.0288(13) Uani 1 1 d .
H13 H 1.0261 1.4424 0.0771 0.035 Uiso 1 1 calc R
C14 C 0.9033(6) 1.3285(6) 0.10960(19) 0.0250(12) Uani 1 1 d .
H14 H 0.9483 1.3404 0.1425 0.030 Uiso 1 1 calc R
C15 C 0.7904(6) 1.2517(5) 0.1003(2) 0.0257(12) Uani 1 1 d .
H15 H 0.7584 1.2110 0.1271 0.031 Uiso 1 1 calc R
C16 C 0.7235(6) 1.2337(5) 0.05272(18) 0.0194(10) Uani 1 1 d .
H16 H 0.6444 1.1823 0.0469 0.023 Uiso 1 1 calc R
C17 C 0.4533(5) 1.1997(4) -0.03701(17) 0.0134(9) Uani 1 1 d U
C18 C 0.3925(6) 1.2897(5) -0.01301(19) 0.0204(10) Uani 1 1 d .
H18 H 0.4379 1.3636 -0.0097 0.024 Uiso 1 1 calc R
C19 C 0.2659(6) 1.2720(5) 0.0062(2) 0.0241(11) Uani 1 1 d .
H19 H 0.2231 1.3343 0.0217 0.029 Uiso 1 1 calc R
C20 C 0.2021(6) 1.1640(5) 0.0027(2) 0.0251(12) Uani 1 1 d .
H20 H 0.1148 1.1525 0.0155 0.030 Uiso 1 1 calc R
C21 C 0.2637(6) 1.0729(5) -0.0191(2) 0.0257(12) Uani 1 1 d .
H21 H 0.2213 0.9979 -0.0201 0.031 Uiso 1 1 calc R
C22 C 0.3883(5) 1.0906(5) -0.03981(19) 0.0186(10) Uani 1 1 d .
H22 H 0.4293 1.0283 -0.0559 0.022 Uiso 1 1 calc R
C23 C 0.8158(6) 0.9096(5) -0.1955(2) 0.0221(11) Uani 1 1 d .
C24 C 0.8714(6) 1.0295(5) -0.1029(2) 0.0256(12) Uani 1 1 d .
C25 C 0.8396(5) 1.1613(5) -0.1957(2) 0.0195(10) Uani 1 1 d .
C26 C 0.5671(6) 1.0540(5) -0.2262(2) 0.0213(11) Uani 1 1 d .
C27 C 0.5937(6) 0.9222(5) -0.1340(2) 0.0211(10) Uani 1 1 d .
O1 O 0.8902(4) 1.3317(4) -0.09077(14) 0.0238(8) Uani 1 1 d .
O2 O 0.8749(5) 0.8362(4) -0.21196(17) 0.0377(11) Uani 1 1 d .
O3 O 0.9525(5) 1.0241(5) -0.06995(19) 0.0430(13) Uani 1 1 d .
O4 O 0.9032(5) 1.2279(4) -0.21414(17) 0.0334(10) Uani 1 1 d .
O5 O 0.4890(5) 1.0594(4) -0.26046(16) 0.0313(10) Uani 1 1 d .
O6 O 0.5254(5) 0.8551(4) -0.11770(18) 0.0383(11) Uani 1 1 d .
Si1 Si 0.31452(14) 1.28165(12) -0.17678(5) 0.0149(3) Uani 1 1 d .
Si2 Si 0.55466(16) 1.48013(12) -0.15494(5) 0.0167(3) Uani 1 1 d .
P P 0.62424(12) 1.21695(11) -0.12439(4) 0.0120(2) Uani 1 1 d .
W W 0.718148(19) 1.041060(17) -0.164213(7) 0.01389(9) Uani 1 1 d .

loop_
_atom_site_aniso_label
_atom_site_aniso_U_11
_atom_site_aniso_U_22
_atom_site_aniso_U_33
_atom_site_aniso_U_23
_atom_site_aniso_U_13
_atom_site_aniso_U_12
C1 0.010(2) 0.021(2) 0.015(2) 0.0024(18) -0.0026(17) 0.0007(18)
C2 0.012(2) 0.014(2) 0.015(2) -0.0019(17) -0.0005(17) -0.0035(17)
C3 0.011(2) 0.015(2) 0.012(2) -0.0009(17) -0.0001(16) -0.0024(17)
C4 0.014(2) 0.012(2) 0.011(2) -0.0007(17) 0.0001(16) 0.0007(17)
C5 0.017(2) 0.023(3) 0.023(3) 0.001(2) -0.0057(19) -0.008(2)
C6 0.020(3) 0.028(3) 0.021(3) 0.003(2) -0.007(2) -0.004(2)
C7 0.015(2) 0.038(3) 0.030(3) -0.010(3) 0.002(2) 0.001(2)
C8 0.026(3) 0.036(3) 0.026(3) 0.004(2) -0.003(2) -0.017(3)
C9 0.035(3) 0.024(3) 0.029(3) 0.005(2) -0.009(3) -0.003(2)
C10 0.037(3) 0.022(3) 0.020(3) -0.001(2) 0.001(2) -0.003(2)
C11 0.012(2) 0.018(2) 0.015(2) -0.0033(18) -0.0021(17) 0.0001(18)
C12 0.023(3) 0.031(3) 0.014(2) -0.002(2) -0.0035(19) -0.011(2)
C13 0.024(3) 0.040(3) 0.019(3) -0.010(2) -0.009(2) -0.013(3)
C14 0.020(3) 0.041(3) 0.011(2) -0.009(2) -0.0078(19) -0.003(2)
C15 0.027(3) 0.034(3) 0.014(2) -0.003(2) -0.004(2) -0.004(2)
C16 0.018(2) 0.025(3) 0.014(2) -0.002(2) -0.0039(18) -0.006(2)
C17 0.0100(15) 0.0163(16) 0.0127(15) -0.0004(13) -0.0025(13) -0.0028(13)
C18 0.020(2) 0.023(3) 0.019(2) -0.008(2) 0.0035(19) -0.006(2)
C19 0.017(3) 0.032(3) 0.024(3) -0.007(2) 0.007(2) -0.006(2)
C20 0.012(2) 0.037(3) 0.027(3) 0.002(2) 0.003(2) -0.005(2)
C21 0.014(2) 0.026(3) 0.037(3) 0.003(2) 0.003(2) -0.012(2)
C22 0.013(2) 0.020(2) 0.022(2) 0.002(2) -0.0021(19) 0.0023(19)
C23 0.020(3) 0.029(3) 0.018(2) -0.002(2) 0.002(2) 0.002(2)
C24 0.017(3) 0.036(3) 0.021(3) 0.005(2) -0.006(2) 0.002(2)
C25 0.013(2) 0.023(3) 0.023(2) -0.001(2) 0.0007(19) 0.0012(19)
C26 0.013(2) 0.030(3) 0.019(2) 0.000(2) -0.0027(19) 0.004(2)
C27 0.021(3) 0.025(3) 0.018(2) -0.003(2) 0.002(2) -0.005(2)
O1 0.0135(17) 0.037(2) 0.0213(18) -0.0024(16) 0.0023(14) -0.0095(16)
O2 0.043(3) 0.039(3) 0.031(2) -0.003(2) 0.004(2) 0.019(2)
O3 0.030(2) 0.056(3) 0.036(3) 0.012(2) -0.020(2) -0.008(2)
O4 0.030(2) 0.039(3) 0.033(2) 0.002(2) 0.0098(19) -0.0063(19)
O5 0.021(2) 0.049(3) 0.021(2) -0.0014(19) -0.0043(16) 0.0008(19)
O6 0.043(3) 0.031(2) 0.042(3) 0.003(2) 0.009(2) -0.012(2)
Si1 0.0090(6) 0.0200(7) 0.0141(6) -0.0013(5) -0.0039(5) -0.0018(5)
Si2 0.0210(7) 0.0128(6) 0.0148(6) -0.0005(5) -0.0029(5) -0.0042(5)
P 0.0076(5) 0.0175(6) 0.0098(5) -0.0022(4) -0.0021(4) -0.0026(4)
W 0.01021(12) 0.01844(13) 0.01213(11) -0.00195(7) -0.00167(7) 0.00052(7)

loop_
_atom_type_symbol
_atom_type_description
_atom_type_scat_dispersion_real
_atom_type_scat_dispersion_imag
_atom_type_scat_source
C C 0.0033 0.0016 'International Tables Vol C Tables 4.2.6.8 and 6.1.1.4'
H H 0.0000 0.0000 'International Tables Vol C Tables 4.2.6.8 and 6.1.1.4'
O O 0.0106 0.0060 'International Tables Vol C Tables 4.2.6.8 and 6.1.1.4'
P P 0.1023 0.0942 'International Tables Vol C Tables 4.2.6.8 and 6.1.1.4'
Si Si 0.0817 0.0704 'International Tables Vol C Tables 4.2.6.8 and 6.1.1.4'
W W -0.8490 6.8722 'International Tables Vol C Tables 4.2.6.8 and 6.1.1.4'

loop_
_geom_angle_atom_site_label_1
_geom_angle_atom_site_label_2
_geom_angle_atom_site_label_3
_geom_angle
O1 C1 C2 133.5(5)
O1 C1 P 134.8(4)
C2 C1 P 91.7(3)
C3 C2 C11 133.8(4)
C3 C2 C1 99.5(4)
C11 C2 C1 126.7(4)
C2 C3 C17 128.9(4)
C2 C3 P 97.5(3)
C17 C3 P 133.5(3)
P C4 Si2 117.6(2)
P C4 Si1 115.4(2)
Si2 C4 Si1 114.0(2)
P C4 H4 102.2
Si2 C4 H4 102.2
Si1 C4 H4 102.2
Si1 C5 H5A 109.5
Si1 C5 H5B 109.5
H5A C5 H5B 109.5
Si1 C5 H5C 109.5
H5A C5 H5C 109.5
H5B C5 H5C 109.5
Si1 C6 H6A 109.5
Si1 C6 H6B 109.5
H6A C6 H6B 109.5
Si1 C6 H6C 109.5
H6A C6 H6C 109.5
H6B C6 H6C 109.5
Si1 C7 H7A 109.5
Si1 C7 H7B 109.5
H7A C7 H7B 109.5
Si1 C7 H7C 109.5
H7A C7 H7C 109.5
H7B C7 H7C 109.5
Si2 C8 H8A 109.5
Si2 C8 H8B 109.5
H8A C8 H8B 109.5
Si2 C8 H8C 109.5
H8A C8 H8C 109.5
H8B C8 H8C 109.5
Si2 C9 H9A 109.5
Si2 C9 H9B 109.5
H9A C9 H9B 109.5
Si2 C9 H9C 109.5
H9A C9 H9C 109.5
H9B C9 H9C 109.5
Si2 C10 H10A 109.5
Si2 C10 H10B 109.5
H10A C10 H10B 109.5
Si2 C10 H10C 109.5
H10A C10 H10C 109.5
H10B C10 H10C 109.5
C12 C11 C16 119.3(4)
C12 C11 C2 119.4(4)
C16 C11 C2 121.3(4)
C11 C12 C13 120.6(5)
C11 C12 H12 119.7
C13 C12 H12 119.7
C14 C13 C12 119.7(5)
C14 C13 H13 120.2
C12 C13 H13 120.2
C13 C14 C15 119.8(5)
C13 C14 H14 120.1
C15 C14 H14 120.1
C16 C15 C14 120.8(5)
C16 C15 H15 119.6
C14 C15 H15 119.6
C15 C16 C11 119.8(5)
C15 C16 H16 120.1
C11 C16 H16 120.1
C18 C17 C22 119.2(5)
C18 C17 C3 118.3(4)
C22 C17 C3 122.5(4)
C19 C18 C17 120.2(5)
C19 C18 H18 119.9
C17 C18 H18 119.9
C20 C19 C18 120.0(5)
C20 C19 H19 120.0
C18 C19 H19 120.0
C21 C20 C19 120.6(5)
C21 C20 H20 119.7
C19 C20 H20 119.7
C20 C21 C22 119.9(5)
C20 C21 H21 120.1
C22 C21 H21 120.1
C21 C22 C17 120.1(5)
C21 C22 H22 119.9
C17 C22 H22 119.9
O2 C23 W 177.6(5)
O3 C24 W 179.3(6)
O4 C25 W 177.9(5)
O5 C26 W 177.6(5)
O6 C27 W 179.0(5)
C7 Si1 C5 107.5(3)
C7 Si1 C6 110.7(3)
C5 Si1 C6 108.1(3)
C7 Si1 C4 112.0(2)
C5 Si1 C4 112.8(2)
C6 Si1 C4 105.6(2)
C10 Si2 C8 110.9(3)
C10 Si2 C9 107.7(3)
C8 Si2 C9 105.0(3)
C10 Si2 C4 111.7(2)
C8 Si2 C4 109.6(3)
C9 Si2 C4 111.7(2)
C4 P C3 111.1(2)
C4 P C1 113.3(2)
C3 P C1 70.9(2)
C4 P W 117.59(15)
C3 P W 125.54(16)
C1 P W 108.41(16)
C23 W C27 89.6(2)
C23 W C25 90.7(2)
C27 W C25 178.8(2)
C23 W C24 89.0(2)
C27 W C24 90.6(2)
C25 W C24 90.5(2)
C23 W C26 90.8(2)
C27 W C26 90.3(2)
C25 W C26 88.6(2)
C24 W C26 179.1(2)
C23 W P 173.26(16)
C27 W P 96.10(16)
C25 W P 83.70(15)
C24 W P 87.29(18)
C26 W P 92.81(16)

loop_
_geom_bond_atom_site_label_1
_geom_bond_atom_site_label_2
_geom_bond_distance
C1 O1 1.205(6)
C1 C2 1.488(7)
C1 P 1.902(5)
C2 C3 1.369(6)
C2 C11 1.472(6)
C3 C17 1.470(6)
C3 P 1.860(5)
C4 P 1.818(5)
C4 Si2 1.904(5)
C4 Si1 1.935(5)
C4 H4 1.0000
C5 Si1 1.868(6)
C5 H5A 0.9800
C5 H5B 0.9800
C5 H5C 0.9800
C6 Si1 1.870(5)
C6 H6A 0.9800
C6 H6B 0.9800
C6 H6C 0.9800
C7 Si1 1.863(6)
C7 H7A 0.9800
C7 H7B 0.9800
C7 H7C 0.9800
C8 Si2 1.869(6)
C8 H8A 0.9800
C8 H8B 0.9800
C8 H8C 0.9800
C9 Si2 1.871(6)
C9 H9A 0.9800
C9 H9B 0.9800
C9 H9C 0.9800
C10 Si2 1.868(6)
C10 H10A 0.9800
C10 H10B 0.9800
C10 H10C 0.9800
C11 C12 1.380(7)
C11 C16 1.402(7)
C12 C13 1.399(7)
C12 H12 0.9500
C13 C14 1.383(8)
C13 H13 0.9500
C14 C15 1.383(8)
C14 H14 0.9500
C15 C16 1.382(7)
C15 H15 0.9500
C16 H16 0.9500
C17 C18 1.390(7)
C17 C22 1.395(7)
C18 C19 1.387(7)
C18 H18 0.9500
C19 C20 1.378(8)
C19 H19 0.9500
C20 C21 1.373(9)
C20 H20 0.9500
C21 C22 1.390(7)
C21 H21 0.9500
C22 H22 0.9500
C23 O2 1.138(7)
C23 W 2.020(6)
C24 O3 1.102(7)
C24 W 2.065(5)
C25 O4 1.134(7)
C25 W 2.058(5)
C26 O5 1.113(7)
C26 W 2.066(5)
C27 O6 1.135(7)
C27 W 2.049(5)
P W 2.5140(12)

loop_
_geom_torsion_atom_site_label_1
_geom_torsion_atom_site_label_2
_geom_torsion_atom_site_label_3
_geom_torsion_atom_site_label_4
_geom_torsion
O1 C1 C2 C3 176.4(6)
P C1 C2 C3 -5.6(4)
O1 C1 C2 C11 -4.9(9)
P C1 C2 C11 173.0(4)
C11 C2 C3 C17 10.6(9)
C1 C2 C3 C17 -170.9(5)
C11 C2 C3 P -172.7(5)
C1 C2 C3 P 5.8(4)
C3 C2 C11 C12 -161.4(6)
C1 C2 C11 C12 20.5(8)
C3 C2 C11 C16 21.1(9)
C1 C2 C11 C16 -157.1(5)
C16 C11 C12 C13 -0.8(9)
C2 C11 C12 C13 -178.4(5)
C11 C12 C13 C14 2.3(9)
C12 C13 C14 C15 -1.8(10)
C13 C14 C15 C16 -0.1(9)
C14 C15 C16 C11 1.6(9)
C12 C11 C16 C15 -1.2(8)
C2 C11 C16 C15 176.4(5)
C2 C3 C17 C18 56.4(7)
P C3 C17 C18 -119.1(5)
C2 C3 C17 C22 -125.4(6)
P C3 C17 C22 59.1(7)
C22 C17 C18 C19 -2.5(8)
C3 C17 C18 C19 175.8(5)
C17 C18 C19 C20 1.8(8)
C18 C19 C20 C21 0.8(9)
C19 C20 C21 C22 -2.8(9)
C20 C21 C22 C17 2.1(8)
C18 C17 C22 C21 0.5(8)
C3 C17 C22 C21 -177.7(5)
P C4 Si1 C7 98.4(3)
Si2 C4 Si1 C7 -42.1(3)
P C4 Si1 C5 -23.1(3)
Si2 C4 Si1 C5 -163.5(2)
P C4 Si1 C6 -140.9(3)
Si2 C4 Si1 C6 78.6(3)
P C4 Si2 C10 -57.0(4)
Si1 C4 Si2 C10 82.6(3)
P C4 Si2 C8 66.4(3)
Si1 C4 Si2 C8 -154.1(3)
P C4 Si2 C9 -177.7(3)
Si1 C4 Si2 C9 -38.1(4)
Si2 C4 P C3 70.5(3)
Si1 C4 P C3 -68.5(3)
Si2 C4 P C1 -7.0(3)
Si1 C4 P C1 -146.0(2)
Si2 C4 P W -134.85(19)
Si1 C4 P W 86.1(2)
C2 C3 P C4 -113.1(3)
C17 C3 P C4 63.4(5)
C2 C3 P C1 -4.7(3)
C17 C3 P C1 171.8(5)
C2 C3 P W 94.7(3)
C17 C3 P W -88.9(5)
O1 C1 P C4 -72.5(6)
C2 C1 P C4 109.6(3)
O1 C1 P C3 -177.8(6)
C2 C1 P C3 4.3(3)
O1 C1 P W 60.0(6)
C2 C1 P W -117.9(3)
O2 C23 W C27 -107(13)
O2 C23 W C25 75(13)
O2 C23 W C24 -16(13)
O2 C23 W C26 163(13)
O2 C23 W P 40(14)
O6 C27 W C23 -11(34)
O6 C27 W C25 92(36)
O6 C27 W C24 -100(34)
O6 C27 W C26 79(34)
O6 C27 W P 172(100)
O4 C25 W C23 96(14)
O4 C25 W C27 -7(21)
O4 C25 W C24 -175(100)
O4 C25 W C26 5(14)
O4 C25 W P -88(14)
O3 C24 W C23 -174(100)
O3 C24 W C27 -84(58)
O3 C24 W C25 95(58)
O3 C24 W C26 108(57)
O3 C24 W P 12(58)
O5 C26 W C23 -25(13)
O5 C26 W C27 -115(13)
O5 C26 W C25 65(13)
O5 C26 W C24 52(24)
O5 C26 W P 149(13)
C4 P W C23 102.5(14)
C3 P W C23 -106.9(14)
C1 P W C23 -27.6(14)
C4 P W C27 -110.6(2)
C3 P W C27 40.0(2)
C1 P W C27 119.2(2)
C4 P W C25 68.2(2)
C3 P W C25 -141.2(2)
C1 P W C25 -61.9(2)
C4 P W C24 159.0(2)
C3 P W C24 -50.3(3)
C1 P W C24 28.9(2)
C4 P W C26 -20.0(2)
C3 P W C26 130.6(2)
C1 P W C26 -150.2(2)
